data_4133758
loop_
_publ_author_name
'Bruch, Quinton J.'
'Connor, Gannon P.'
'Chen, Chun-Hsing'
'Holland, Patrick L.'
'Mayer, James M.'
'Hasanayn, Faraj'
'Miller, Alexander J. M.'

_publ_section_title
;
 Dinitrogen Reduction to Ammonium at Rhenium Utilizing Light and
 Proton-Coupled Electron Transfer.
;
_journal_name_full 'Journal of the American Chemical Society'
_journal_paper_doi 10.1021/jacs.9b10031
_journal_year 2019
_chemical_formula_moiety 'C37.50 H66 Cl4 N4 O4 P4 Re2'
_chemical_formula_sum 'C37.5 H66 Cl4 N4 O4 P4 Re2'
_chemical_formula_weight 1275.07
_space_group_IT_number 14
_space_group_name_Hall '-P 2ybc'
_space_group_name_H-M_alt 'P 1 21/c 1'
_symmetry_cell_setting monoclinic
_symmetry_space_group_name_H-M 'P 1 21/c 1'
_atom_sites_solution_hydrogens difmap
_atom_sites_solution_primary direct
_audit_creation_date 2019-08-13
_audit_creation_method CRYSTALS_ver_14.61_build_6236
_cell_angle_alpha 90
_cell_angle_beta 104.8380(10)
_cell_angle_gamma 90
_cell_formula_units_Z 4
_cell_length_a 18.2061(3)
_cell_length_b 13.5815(2)
_cell_length_c 20.4559(4)
_cell_measurement_reflns_used 9890
_cell_measurement_temperature 150
_cell_measurement_theta_max 72
_cell_measurement_theta_min 3
_cell_volume 4889.38(15)
_computing_cell_refinement 'Apex2 (Bruker AXS, 2006)'
_computing_data_collection 'Apex2 (Bruker AXS, 2006)'
_computing_data_reduction 'Apex2 (Bruker AXS, 2006)'
_computing_molecular_graphics 'CAMERON (Watkin et al., 1996)'
_computing_publication_material 'CRYSTALS (Betteridge et al., 2003)'
_computing_structure_refinement 'CRYSTALS (Betteridge et al., 2003)'
_computing_structure_solution 'SHELXS 86 (Sheldrick, 1986)'
_diffrn_ambient_temperature 150
_diffrn_measured_fraction_theta_full 0.998
_diffrn_measured_fraction_theta_max 0.998
_diffrn_measurement_device Area
_diffrn_measurement_device_type 'Bruker Kappa Apex2'
_diffrn_measurement_method '\f & \w scans'
_diffrn_radiation_monochromator graphite
_diffrn_radiation_type 'Cu K\a'
_diffrn_radiation_wavelength 1.54180
_diffrn_reflns_av_R_equivalents 0.054
_diffrn_reflns_limit_h_max 22
_diffrn_reflns_limit_h_min -22
_diffrn_reflns_limit_k_max 16
_diffrn_reflns_limit_k_min -16
_diffrn_reflns_limit_l_max 25
_diffrn_reflns_limit_l_min -25
_diffrn_reflns_number 67075
_diffrn_reflns_theta_full 72.361
_diffrn_reflns_theta_max 72.361
_diffrn_reflns_theta_min 2.511
_diffrn_standards_number 0
_exptl_absorpt_coefficient_mu 13.106
_exptl_absorpt_correction_T_max 0.27
_exptl_absorpt_correction_T_min 0.07
_exptl_absorpt_correction_type multi-scan
_exptl_absorpt_process_details 'SADABS (Siemens, 1996)'
_exptl_crystal_colour green
_exptl_crystal_density_diffrn 1.732
_exptl_crystal_density_method 'not measured'
_exptl_crystal_description 'block fragment'
_exptl_crystal_F_000 2516
_exptl_crystal_size_max 0.200
_exptl_crystal_size_mid 0.200
_exptl_crystal_size_min 0.100
_refine_diff_density_max 1.28
_refine_diff_density_min -0.86
_refine_ls_extinction_method None
_refine_ls_goodness_of_fit_ref 1.0199
_refine_ls_hydrogen_treatment constr
_refine_ls_matrix_type full
_refine_ls_number_parameters 532
_refine_ls_number_reflns 9613
_refine_ls_number_restraints 48
_refine_ls_R_factor_all 0.0389
_refine_ls_R_factor_gt 0.0312
_refine_ls_shift/su_max 0.0123894
_refine_ls_shift/su_mean 0.0005498
_refine_ls_structure_factor_coef Fsqd
_refine_ls_weighting_details
;
 Method= Modified Sheldrick 
 w=1/[\s^2^(F^2^) + ( 0.03P)^2^ +14.08P] 
 ,where P=(max(Fo^2^,0) + 2Fc^2^)/3 
;
_refine_ls_weighting_scheme calc
_refine_ls_wR_factor_all 0.0750
_refine_ls_wR_factor_gt 0.0717
_refine_ls_wR_factor_ref 0.0750
_reflns_limit_h_max 21
_reflns_limit_h_min -22
_reflns_limit_k_max 16
_reflns_limit_k_min 0
_reflns_limit_l_max 25
_reflns_limit_l_min 0
_reflns_number_gt 8337
_reflns_number_total 9653
_reflns_threshold_expression I>2.0\s(I)
_oxford_diffrn_Wilson_B_factor 0.00
_oxford_diffrn_Wilson_scale 0.00
_oxford_refine_ls_r_factor_ref 0.0389
_oxford_refine_ls_scale 0.11893(2)
_oxford_reflns_number_all 9613
_oxford_reflns_threshold_expression_ref I>-3.0\s(I)
_oxford_structure_analysis_title '19024_a.res in P2(1)/c'
_cod_data_source_file ja9b10031_si_002.cif
_cod_data_source_block 19024
_cod_original_sg_symbol_H-M 'P 1 21/c 1 '
_cod_original_formula_sum 'C37.50 H66 Cl4 N4 O4 P4 Re2'
_cod_database_code 4133758

loop_
_symmetry_equiv_pos_as_xyz
x,y,z
-x,-y,-z
-x,y+1/2,-z+1/2
x,-y+1/2,z+1/2

loop_
_atom_site_label
_atom_site_type_symbol
_atom_site_fract_x
_atom_site_fract_y
_atom_site_fract_z
_atom_site_U_iso_or_equiv
_atom_site_occupancy
_atom_site_adp_type
_atom_site_refinement_flags_posn
_atom_site_refinement_flags_adp
Re1 Re 0.243160(10) 0.589325(13) 0.763461(10) 0.0223 1.0000 Uani . .
Re2 Re 0.231792(10) 0.246092(13) 0.679617(10) 0.0221 1.0000 Uani . .
P1 P 0.23734(8) 0.67332(9) 0.66163(7) 0.0353 1.0000 Uani . .
P2 P 0.25411(6) 0.56912(8) 0.88025(6) 0.0256 1.0000 Uani . .
P3 P 0.35649(6) 0.25624(9) 0.66630(6) 0.0299 1.0000 Uani . .
P4 P 0.09784(6) 0.24951(8) 0.65120(6) 0.0270 1.0000 Uani . .
Cl1 Cl 0.38041(6) 0.59678(9) 0.78318(6) 0.0363 1.0000 Uani . .
Cl2 Cl 0.10691(6) 0.60191(8) 0.74861(6) 0.0327 1.0000 Uani . .
Cl3 Cl 0.22654(6) 0.08276(8) 0.63211(6) 0.0310 1.0000 Uani . .
Cl4 Cl 0.25867(7) 0.18335(8) 0.79556(6) 0.0321 1.0000 Uani . .
O1 O 0.2492(2) 0.7906(3) 0.6886(2) 0.0474 1.0000 Uani . .
O2 O 0.2532(2) 0.6880(2) 0.90502(17) 0.0339 1.0000 Uani . .
O3 O 0.33785(19) 0.2958(3) 0.58510(19) 0.0404 1.0000 Uani . .
O4 O 0.07922(19) 0.2923(3) 0.57033(17) 0.0367 1.0000 Uani . .
N1 N 0.2491(2) 0.7378(3) 0.7960(2) 0.0290 1.0000 Uani . .
N2 N 0.2089(2) 0.2936(3) 0.57843(18) 0.0275 1.0000 Uani . .
N3 N 0.2383(2) 0.4565(3) 0.73306(18) 0.0236 1.0000 Uani . .
N4 N 0.2359(2) 0.3761(3) 0.71295(19) 0.0245 1.0000 Uani . .
C1 C 0.2495(3) 0.8128(4) 0.7526(3) 0.0359 1.0000 Uani . .
C2 C 0.2513(3) 0.9106(4) 0.7718(3) 0.0466 1.0000 Uani . .
C3 C 0.2521(3) 0.9317(4) 0.8375(3) 0.0462 1.0000 Uani . .
C4 C 0.2531(3) 0.8571(4) 0.8827(3) 0.0402 1.0000 Uani . .
C5 C 0.2515(3) 0.7616(3) 0.8604(2) 0.0309 1.0000 Uani . .
C6 C 0.3174(4) 0.6626(5) 0.6229(4) 0.0608 1.0000 Uani . .
C7 C 0.3128(5) 0.5655(6) 0.5866(4) 0.0864 1.0000 Uani . .
C8 C 0.3283(4) 0.7501(5) 0.5805(4) 0.0682 1.0000 Uani . .
C9 C 0.1521(4) 0.6840(5) 0.5906(3) 0.0558 1.0000 Uani . .
C10 C 0.1138(4) 0.5839(6) 0.5752(3) 0.0718 1.0000 Uani . .
C11 C 0.0982(4) 0.7621(6) 0.6031(4) 0.0727 1.0000 Uani . .
C12 C 0.1760(3) 0.5230(4) 0.9132(2) 0.0331 1.0000 Uani . .
C13 C 0.1785(4) 0.4111(4) 0.9180(3) 0.0524 1.0000 Uani . .
C14 C 0.1733(3) 0.5696(4) 0.9804(3) 0.0429 1.0000 Uani . .
C15 C 0.3400(3) 0.5227(4) 0.9403(3) 0.0390 1.0000 Uani . .
C16 C 0.3663(3) 0.4288(5) 0.9121(3) 0.0499 1.0000 Uani . .
C17 C 0.4030(3) 0.5992(5) 0.9587(3) 0.0561 1.0000 Uani . .
C18 C 0.2666(3) 0.3082(4) 0.5483(3) 0.0345 1.0000 Uani . .
C19 C 0.2530(3) 0.3345(4) 0.4811(3) 0.0415 1.0000 Uani . .
C20 C 0.1796(3) 0.3471(4) 0.4441(3) 0.0432 1.0000 Uani . .
C21 C 0.1196(3) 0.3340(4) 0.4734(3) 0.0389 1.0000 Uani . .
C22 C 0.1364(3) 0.3067(4) 0.5409(2) 0.0327 1.0000 Uani . .
C23 C 0.4202(3) 0.3550(4) 0.7074(3) 0.0441 1.0000 Uani . .
C24 C 0.4561(4) 0.3237(5) 0.7803(3) 0.0580 1.0000 Uani . .
C25 C 0.4792(4) 0.3834(6) 0.6689(4) 0.0686 1.0000 Uani . .
C26 C 0.4208(3) 0.1523(4) 0.6651(3) 0.0413 1.0000 Uani . .
C27 C 0.4201(4) 0.0826(5) 0.7224(3) 0.0573 1.0000 Uani . .
C28 C 0.4066(4) 0.0996(5) 0.5985(3) 0.0587 1.0000 Uani . .
C29 C 0.0492(3) 0.3442(4) 0.6883(3) 0.0356 1.0000 Uani . .
C30 C 0.0500(4) 0.3143(4) 0.7602(3) 0.0497 1.0000 Uani . .
C31 C -0.0299(3) 0.3718(5) 0.6464(3) 0.0577 1.0000 Uani . .
C32 C 0.0356(3) 0.1401(4) 0.6409(3) 0.0372 1.0000 Uani . .
C33 C 0.0652(3) 0.0712(4) 0.7010(3) 0.0452 1.0000 Uani . .
C34 C 0.0291(3) 0.0855(5) 0.5747(3) 0.0504 1.0000 Uani . .
C35 C 0.4902(9) 0.4457(10) 0.4866(8) 0.0825 0.5000 Uani D U
C36 C 0.4431(11) 0.5195(12) 0.4526(10) 0.0802 0.5000 Uani D U
C37 C 0.4559(8) 0.6171(12) 0.4728(7) 0.0855 0.5000 Uani D U
C38 C 0.5156(8) 0.6403(11) 0.5278(7) 0.0869 0.5000 Uani D U
C39 C 0.5624(8) 0.5652(12) 0.5620(7) 0.0838 0.5000 Uani D U
C40 C 0.5509(11) 0.4679(13) 0.5410(9) 0.0778 0.5000 Uani D U
C41 C 0.4707(12) 0.3430(14) 0.4584(10) 0.0932 0.5000 Uani D U
H21 H 0.2515 0.9618 0.7402 0.0562 1.0000 Uiso R .
H31 H 0.2523 0.9983 0.8517 0.0555 1.0000 Uiso R .
H41 H 0.2551 0.8709 0.9286 0.0504 1.0000 Uiso R .
H61 H 0.3618 0.6593 0.6594 0.0720 1.0000 Uiso R .
H71 H 0.3542 0.5583 0.5666 0.1066 1.0000 Uiso R .
H72 H 0.3140 0.5139 0.6182 0.1066 1.0000 Uiso R .
H73 H 0.2663 0.5628 0.5525 0.1066 1.0000 Uiso R .
H81 H 0.3709 0.7397 0.5627 0.0792 1.0000 Uiso R .
H82 H 0.3362 0.8075 0.6079 0.0792 1.0000 Uiso R .
H83 H 0.2840 0.7582 0.5444 0.0792 1.0000 Uiso R .
H91 H 0.1680 0.7036 0.5518 0.0679 1.0000 Uiso R .
H101 H 0.0697 0.5884 0.5385 0.0881 1.0000 Uiso R .
H102 H 0.0999 0.5615 0.6144 0.0881 1.0000 Uiso R .
H103 H 0.1486 0.5387 0.5641 0.0881 1.0000 Uiso R .
H111 H 0.0553 0.7660 0.5652 0.0865 1.0000 Uiso R .
H112 H 0.1229 0.8243 0.6103 0.0865 1.0000 Uiso R .
H113 H 0.0822 0.7442 0.6421 0.0865 1.0000 Uiso R .
H121 H 0.1300 0.5405 0.8813 0.0415 1.0000 Uiso R .
H131 H 0.1377 0.3885 0.9351 0.0651 1.0000 Uiso R .
H132 H 0.2253 0.3908 0.9475 0.0651 1.0000 Uiso R .
H133 H 0.1740 0.3841 0.8743 0.0651 1.0000 Uiso R .
H141 H 0.1318 0.5432 0.9949 0.0507 1.0000 Uiso R .
H142 H 0.2194 0.5554 1.0132 0.0507 1.0000 Uiso R .
H143 H 0.1674 0.6389 0.9753 0.0507 1.0000 Uiso R .
H151 H 0.3267 0.5052 0.9808 0.0471 1.0000 Uiso R .
H161 H 0.4105 0.4041 0.9432 0.0603 1.0000 Uiso R .
H162 H 0.3275 0.3803 0.9044 0.0603 1.0000 Uiso R .
H163 H 0.3779 0.4443 0.8705 0.0603 1.0000 Uiso R .
H171 H 0.4462 0.5724 0.9900 0.0691 1.0000 Uiso R .
H172 H 0.3854 0.6551 0.9781 0.0691 1.0000 Uiso R .
H173 H 0.4166 0.6183 0.9186 0.0691 1.0000 Uiso R .
H191 H 0.2943 0.3435 0.4611 0.0514 1.0000 Uiso R .
H201 H 0.1696 0.3644 0.3976 0.0540 1.0000 Uiso R .
H211 H 0.0684 0.3428 0.4482 0.0473 1.0000 Uiso R .
H231 H 0.3901 0.4115 0.7094 0.0551 1.0000 Uiso R .
H241 H 0.4895 0.3732 0.8038 0.0708 1.0000 Uiso R .
H242 H 0.4175 0.3116 0.8030 0.0708 1.0000 Uiso R .
H243 H 0.4839 0.2648 0.7791 0.0708 1.0000 Uiso R .
H251 H 0.5109 0.4353 0.6911 0.0833 1.0000 Uiso R .
H252 H 0.5094 0.3273 0.6660 0.0833 1.0000 Uiso R .
H253 H 0.4531 0.4040 0.6246 0.0833 1.0000 Uiso R .
H261 H 0.4707 0.1788 0.6736 0.0488 1.0000 Uiso R .
H271 H 0.4536 0.0293 0.7214 0.0675 1.0000 Uiso R .
H272 H 0.4364 0.1163 0.7643 0.0675 1.0000 Uiso R .
H273 H 0.3701 0.0581 0.7175 0.0675 1.0000 Uiso R .
H281 H 0.4420 0.0471 0.6019 0.0712 1.0000 Uiso R .
H282 H 0.4121 0.1440 0.5642 0.0712 1.0000 Uiso R .
H283 H 0.3564 0.0738 0.5873 0.0712 1.0000 Uiso R .
H291 H 0.0793 0.4021 0.6918 0.0447 1.0000 Uiso R .
H301 H 0.0252 0.3627 0.7804 0.0612 1.0000 Uiso R .
H302 H 0.1012 0.3077 0.7858 0.0612 1.0000 Uiso R .
H303 H 0.0246 0.2530 0.7592 0.0612 1.0000 Uiso R .
H311 H -0.0513 0.4213 0.6687 0.0706 1.0000 Uiso R .
H312 H -0.0614 0.3150 0.6400 0.0706 1.0000 Uiso R .
H313 H -0.0263 0.3958 0.6037 0.0706 1.0000 Uiso R .
H321 H -0.0138 0.1613 0.6420 0.0442 1.0000 Uiso R .
H331 H 0.0337 0.0146 0.6966 0.0557 1.0000 Uiso R .
H332 H 0.0651 0.1048 0.7417 0.0557 1.0000 Uiso R .
H333 H 0.1156 0.0518 0.7020 0.0557 1.0000 Uiso R .
H341 H -0.0035 0.0302 0.5720 0.0611 1.0000 Uiso R .
H342 H 0.0781 0.0639 0.5725 0.0611 1.0000 Uiso R .
H343 H 0.0088 0.1288 0.5380 0.0611 1.0000 Uiso R .
H371 H 0.4236 0.6672 0.4489 0.1006 0.5000 Uiso R .
H381 H 0.5251 0.7066 0.5423 0.1033 0.5000 Uiso R .
H391 H 0.6032 0.5817 0.5997 0.1021 0.5000 Uiso R .
H411 H 0.4268 0.3472 0.4215 0.1100 0.5000 Uiso R .
H412 H 0.4603 0.3017 0.4925 0.1100 0.5000 Uiso R .
H413 H 0.5116 0.3160 0.4432 0.1100 0.5000 Uiso R .
H401 H 0.5832 0.4172 0.5643 0.0987 0.5000 Uiso R .
H361 H 0.4018 0.5038 0.4152 0.0985 0.5000 Uiso R .

loop_
_atom_site_aniso_label
_atom_site_aniso_U_11
_atom_site_aniso_U_22
_atom_site_aniso_U_33
_atom_site_aniso_U_23
_atom_site_aniso_U_13
_atom_site_aniso_U_12
Re1 0.02359(10) 0.01768(9) 0.02715(10) 0.00176(8) 0.00944(7) 0.00108(7)
Re2 0.02288(10) 0.01858(9) 0.02716(10) -0.00001(8) 0.01064(7) -0.00025(7)
P1 0.0467(7) 0.0308(6) 0.0313(6) 0.0066(5) 0.0151(5) 0.0036(5)
P2 0.0283(5) 0.0211(5) 0.0284(5) 0.0019(4) 0.0090(4) 0.0007(4)
P3 0.0249(5) 0.0318(6) 0.0358(6) -0.0036(5) 0.0126(5) -0.0002(5)
P4 0.0240(5) 0.0274(5) 0.0316(6) -0.0012(5) 0.0104(4) -0.0018(4)
Cl1 0.0253(5) 0.0397(6) 0.0459(6) -0.0005(5) 0.0127(5) -0.0031(5)
Cl2 0.0250(5) 0.0352(6) 0.0384(6) 0.0028(5) 0.0092(4) 0.0047(4)
Cl3 0.0346(5) 0.0240(5) 0.0364(5) -0.0050(4) 0.0129(4) -0.0016(4)
Cl4 0.0417(6) 0.0259(5) 0.0298(5) 0.0035(4) 0.0110(5) 0.0008(4)
O1 0.068(3) 0.0310(19) 0.046(2) 0.0108(17) 0.020(2) -0.0024(18)
O2 0.051(2) 0.0192(15) 0.0352(18) -0.0024(13) 0.0177(16) 0.0003(14)
O3 0.0290(17) 0.053(2) 0.044(2) 0.0052(18) 0.0183(15) -0.0021(16)
O4 0.0281(16) 0.049(2) 0.0328(18) 0.0082(16) 0.0080(14) 0.0014(15)
N1 0.0324(19) 0.0195(17) 0.037(2) 0.0008(16) 0.0125(16) -0.0011(15)
N2 0.034(2) 0.0290(19) 0.0214(18) 0.0038(15) 0.0113(15) 0.0022(16)
N3 0.0250(17) 0.0189(17) 0.0290(18) 0.0013(15) 0.0104(15) 0.0013(13)
N4 0.0214(17) 0.0254(19) 0.0279(18) 0.0030(15) 0.0084(14) -0.0008(14)
C1 0.041(3) 0.030(2) 0.036(3) 0.008(2) 0.010(2) 0.001(2)
C2 0.063(4) 0.030(3) 0.046(3) 0.008(2) 0.011(3) 0.000(3)
C3 0.054(3) 0.018(2) 0.063(4) 0.000(2) 0.008(3) 0.003(2)
C4 0.051(3) 0.028(2) 0.044(3) -0.002(2) 0.015(2) 0.002(2)
C5 0.031(2) 0.029(2) 0.034(2) 0.000(2) 0.0116(19) 0.0009(19)
C6 0.068(4) 0.069(4) 0.060(4) 0.019(3) 0.043(4) 0.011(3)
C7 0.123(7) 0.079(5) 0.083(5) 0.030(5) 0.073(5) 0.045(5)
C8 0.061(4) 0.076(5) 0.077(5) 0.034(4) 0.036(4) 0.011(4)
C9 0.059(4) 0.068(4) 0.036(3) 0.012(3) 0.006(3) 0.001(3)
C10 0.073(5) 0.091(6) 0.043(3) 0.007(4) -0.001(3) -0.015(4)
C11 0.045(4) 0.077(5) 0.092(6) 0.041(4) 0.010(4) 0.012(3)
C12 0.031(2) 0.037(3) 0.033(2) 0.007(2) 0.0109(19) -0.004(2)
C13 0.070(4) 0.037(3) 0.052(3) 0.005(3) 0.018(3) -0.019(3)
C14 0.041(3) 0.050(3) 0.044(3) 0.003(3) 0.023(2) -0.006(2)
C15 0.036(3) 0.046(3) 0.034(3) 0.006(2) 0.006(2) 0.012(2)
C16 0.052(3) 0.052(3) 0.044(3) 0.009(3) 0.010(3) 0.024(3)
C17 0.037(3) 0.076(4) 0.053(3) -0.017(3) 0.007(3) 0.006(3)
C18 0.040(3) 0.033(2) 0.036(3) 0.001(2) 0.020(2) -0.004(2)
C19 0.051(3) 0.043(3) 0.037(3) 0.007(2) 0.024(2) -0.005(2)
C20 0.061(4) 0.040(3) 0.031(3) 0.007(2) 0.016(2) 0.000(3)
C21 0.042(3) 0.041(3) 0.030(2) 0.002(2) 0.004(2) 0.000(2)
C22 0.037(3) 0.031(2) 0.032(2) 0.002(2) 0.012(2) -0.002(2)
C23 0.040(3) 0.040(3) 0.058(3) -0.016(3) 0.025(3) -0.014(2)
C24 0.046(3) 0.071(4) 0.056(4) -0.020(3) 0.012(3) -0.017(3)
C25 0.060(4) 0.082(5) 0.075(5) -0.026(4) 0.039(4) -0.036(4)
C26 0.030(2) 0.047(3) 0.050(3) -0.007(3) 0.016(2) 0.010(2)
C27 0.046(3) 0.052(4) 0.075(4) 0.007(3) 0.016(3) 0.022(3)
C28 0.050(3) 0.061(4) 0.073(4) -0.024(3) 0.030(3) 0.004(3)
C29 0.027(2) 0.034(2) 0.047(3) -0.004(2) 0.012(2) 0.0011(19)
C30 0.054(3) 0.050(3) 0.051(3) -0.013(3) 0.023(3) 0.005(3)
C31 0.035(3) 0.070(4) 0.063(4) -0.012(3) 0.004(3) 0.018(3)
C32 0.026(2) 0.037(3) 0.053(3) -0.009(2) 0.016(2) -0.009(2)
C33 0.045(3) 0.035(3) 0.062(4) 0.003(3) 0.027(3) -0.005(2)
C34 0.036(3) 0.054(3) 0.059(4) -0.016(3) 0.008(2) -0.006(3)
C35 0.067(6) 0.107(8) 0.094(7) 0.004(8) 0.057(7) 0.000(7)
C36 0.057(6) 0.109(7) 0.086(7) 0.019(7) 0.040(6) 0.012(7)
C37 0.067(7) 0.112(10) 0.089(9) 0.014(9) 0.040(7) 0.018(8)
C38 0.069(8) 0.106(9) 0.103(9) -0.006(8) 0.055(8) -0.002(8)
C39 0.064(5) 0.113(7) 0.085(6) 0.018(7) 0.040(5) -0.001(6)
C40 0.068(6) 0.095(6) 0.080(7) 0.018(7) 0.036(6) 0.007(7)
C41 0.074(8) 0.111(9) 0.108(9) -0.001(8) 0.048(8) 0.001(8)

loop_
_atom_type_symbol
_atom_type_scat_dispersion_real
_atom_type_scat_dispersion_imag
_atom_type_scat_Cromer_Mann_a1
_atom_type_scat_Cromer_Mann_b1
_atom_type_scat_Cromer_Mann_a2
_atom_type_scat_Cromer_Mann_b2
_atom_type_scat_Cromer_Mann_a3
_atom_type_scat_Cromer_Mann_b3
_atom_type_scat_Cromer_Mann_a4
_atom_type_scat_Cromer_Mann_b4
_atom_type_scat_Cromer_Mann_c
_atom_type_scat_source
C 0.0181 0.0091 2.3100 20.8439 1.0200 10.2075 1.5886 0.5687 0.8650 51.6512 0.2156 'International Tables Vol C 4.2.6.8 and 6.1.1.4'
H 0.0000 0.0000 0.4930 10.5109 0.3229 26.1257 0.1402 3.1424 0.0408 57.7998 0.0030 'International Tables Vol C 4.2.6.8 and 6.1.1.4'
N 0.0311 0.0180 12.2126 0.0057 3.1322 9.8933 2.0125 28.9975 1.1663 0.5826 -11.5290 'International Tables Vol C 4.2.6.8 and 6.1.1.4'
O 0.0492 0.0322 3.0485 13.2771 2.2868 5.7011 1.5463 0.3239 0.8670 32.9089 0.2508 'International Tables Vol C 4.2.6.8 and 6.1.1.4'
P 0.2955 0.4335 6.4345 1.9067 4.1791 27.1570 1.7800 0.5260 1.4908 68.1645 1.1149 'International Tables Vol C 4.2.6.8 and 6.1.1.4'
Cl 0.3639 0.7018 11.4604 0.0104 7.1964 1.1662 6.2556 18.5194 1.6455 47.7784 -9.5574 'International Tables Vol C 4.2.6.8 and 6.1.1.4'
Re -5.2083 5.8923 28.7621 1.6719 15.7189 9.0923 14.5564 0.3505 5.4417 52.0861 10.4720 'International Tables Vol C 4.2.6.8 and 6.1.1.4'

loop_
_geom_angle_atom_site_label_1
_geom_angle_site_symmetry_1
_geom_angle_atom_site_label_2
_geom_angle_atom_site_label_3
_geom_angle_site_symmetry_3
_geom_angle
_geom_angle_publ_flag
P1 . Re1 P2 . 157.61(4) yes
P1 . Re1 Cl1 . 86.45(5) yes
P2 . Re1 Cl1 . 91.15(4) yes
P1 . Re1 Cl2 . 92.42(4) yes
P2 . Re1 Cl2 . 87.34(4) yes
Cl1 . Re1 Cl2 . 173.18(4) yes
P1 . Re1 N1 . 78.67(11) yes
P2 . Re1 N1 . 78.96(11) yes
Cl1 . Re1 N1 . 86.57(11) yes
Cl2 . Re1 N1 . 86.61(11) yes
P1 . Re1 N3 . 100.52(11) yes
P2 . Re1 N3 . 101.84(11) yes
Cl1 . Re1 N3 . 93.09(11) yes
Cl2 . Re1 N3 . 93.73(11) yes
N1 . Re1 N3 . 179.13(15) yes
P3 . Re2 P4 . 159.31(4) yes
P3 . Re2 Cl3 . 86.98(4) yes
P4 . Re2 Cl3 . 89.25(4) yes
P3 . Re2 Cl4 . 99.95(4) yes
P4 . Re2 Cl4 . 100.55(4) yes
Cl3 . Re2 Cl4 . 92.73(4) yes
P3 . Re2 N2 . 79.77(11) yes
P4 . Re2 N2 . 79.62(11) yes
Cl3 . Re2 N2 . 84.73(11) yes
Cl4 . Re2 N2 . 177.45(11) yes
P3 . Re2 N4 . 92.09(11) yes
P4 . Re2 N4 . 90.78(11) yes
Cl3 . Re2 N4 . 177.44(11) yes
Cl4 . Re2 N4 . 89.78(11) yes
N2 . Re2 N4 . 92.76(15) yes
Re1 . P1 O1 . 101.27(14) yes
Re1 . P1 C6 . 118.9(2) yes
O1 . P1 C6 . 99.6(3) yes
Re1 . P1 C9 . 125.1(2) yes
O1 . P1 C9 . 101.3(3) yes
C6 . P1 C9 . 105.5(3) yes
Re1 . P2 O2 . 100.79(12) yes
Re1 . P2 C12 . 122.62(16) yes
O2 . P2 C12 . 98.5(2) yes
Re1 . P2 C15 . 123.63(18) yes
O2 . P2 C15 . 101.5(2) yes
C12 . P2 C15 . 104.2(2) yes
Re2 . P3 O3 . 100.05(12) yes
Re2 . P3 C23 . 120.34(18) yes
O3 . P3 C23 . 99.3(2) yes
Re2 . P3 C26 . 126.30(19) yes
O3 . P3 C26 . 101.5(2) yes
C23 . P3 C26 . 103.7(3) yes
Re2 . P4 O4 . 100.50(12) yes
Re2 . P4 C29 . 119.37(16) yes
O4 . P4 C29 . 99.5(2) yes
Re2 . P4 C32 . 125.28(17) yes
O4 . P4 C32 . 101.6(2) yes
C29 . P4 C32 . 105.3(2) yes
P1 . O1 C1 . 120.1(3) yes
P2 . O2 C5 . 120.3(3) yes
P3 . O3 C18 . 121.0(3) yes
P4 . O4 C22 . 120.0(3) yes
Re1 . N1 C1 . 121.3(3) yes
Re1 . N1 C5 . 121.5(3) yes
C1 . N1 C5 . 117.2(4) yes
Re2 . N2 C18 . 120.6(3) yes
Re2 . N2 C22 . 121.0(3) yes
C18 . N2 C22 . 118.4(4) yes
Re1 . N3 N4 . 178.1(3) yes
Re2 . N4 N3 . 179.5(3) yes
N1 . C1 O1 . 118.1(4) yes
N1 . C1 C2 . 122.7(5) yes
O1 . C1 C2 . 119.2(5) yes
C1 . C2 C3 . 118.2(5) yes
C1 . C2 H21 . 120.9 no
C3 . C2 H21 . 121.0 no
C2 . C3 C4 . 120.2(5) yes
C2 . C3 H31 . 119.8 no
C4 . C3 H31 . 120.0 no
C3 . C4 C5 . 118.7(5) yes
C3 . C4 H41 . 120.9 no
C5 . C4 H41 . 120.4 no
C4 . C5 O2 . 118.8(4) yes
C4 . C5 N1 . 122.9(5) yes
O2 . C5 N1 . 118.2(4) yes
P1 . C6 C7 . 109.4(5) yes
P1 . C6 C8 . 114.8(5) yes
C7 . C6 C8 . 113.9(6) yes
P1 . C6 H61 . 105.8 no
C7 . C6 H61 . 106.1 no
C8 . C6 H61 . 106.2 no
C6 . C7 H71 . 110.6 no
C6 . C7 H72 . 108.9 no
H71 . C7 H72 . 109.5 no
C6 . C7 H73 . 108.9 no
H71 . C7 H73 . 109.5 no
H72 . C7 H73 . 109.5 no
C6 . C8 H81 . 110.1 no
C6 . C8 H82 . 109.2 no
H81 . C8 H82 . 109.5 no
C6 . C8 H83 . 109.1 no
H81 . C8 H83 . 109.5 no
H82 . C8 H83 . 109.5 no
P1 . C9 C10 . 110.0(5) yes
P1 . C9 C11 . 112.0(5) yes
C10 . C9 C11 . 112.3(6) yes
P1 . C9 H91 . 107.9 no
C10 . C9 H91 . 107.3 no
C11 . C9 H91 . 107.1 no
C9 . C10 H101 . 110.8 no
C9 . C10 H102 . 108.5 no
H101 . C10 H102 . 109.5 no
C9 . C10 H103 . 109.1 no
H101 . C10 H103 . 109.5 no
H102 . C10 H103 . 109.5 no
C9 . C11 H111 . 109.6 no
C9 . C11 H112 . 110.4 no
H111 . C11 H112 . 109.5 no
C9 . C11 H113 . 108.4 no
H111 . C11 H113 . 109.5 no
H112 . C11 H113 . 109.5 no
P2 . C12 C13 . 110.6(4) yes
P2 . C12 C14 . 113.4(3) yes
C13 . C12 C14 . 111.3(4) yes
P2 . C12 H121 . 107.1 no
C13 . C12 H121 . 107.5 no
C14 . C12 H121 . 106.8 no
C12 . C13 H131 . 109.4 no
C12 . C13 H132 . 109.7 no
H131 . C13 H132 . 109.5 no
C12 . C13 H133 . 109.3 no
H131 . C13 H133 . 109.5 no
H132 . C13 H133 . 109.5 no
C12 . C14 H141 . 109.6 no
C12 . C14 H142 . 109.0 no
H141 . C14 H142 . 109.5 no
C12 . C14 H143 . 109.8 no
H141 . C14 H143 . 109.5 no
H142 . C14 H143 . 109.5 no
P2 . C15 C16 . 109.2(4) yes
P2 . C15 C17 . 112.9(4) yes
C16 . C15 C17 . 112.0(5) yes
P2 . C15 H151 . 107.8 no
C16 . C15 H151 . 107.2 no
C17 . C15 H151 . 107.5 no
C15 . C16 H161 . 109.6 no
C15 . C16 H162 . 110.4 no
H161 . C16 H162 . 109.5 no
C15 . C16 H163 . 108.4 no
H161 . C16 H163 . 109.5 no
H162 . C16 H163 . 109.5 no
C15 . C17 H171 . 110.2 no
C15 . C17 H172 . 109.6 no
H171 . C17 H172 . 109.5 no
C15 . C17 H173 . 108.7 no
H171 . C17 H173 . 109.5 no
H172 . C17 H173 . 109.5 no
N2 . C18 O3 . 118.5(4) yes
N2 . C18 C19 . 121.8(5) yes
O3 . C18 C19 . 119.7(4) yes
C18 . C19 C20 . 119.0(5) yes
C18 . C19 H191 . 120.0 no
C20 . C19 H191 . 121.0 no
C19 . C20 C21 . 120.8(5) yes
C19 . C20 H201 . 119.6 no
C21 . C20 H201 . 119.7 no
C20 . C21 C22 . 117.9(5) yes
C20 . C21 H211 . 121.5 no
C22 . C21 H211 . 120.6 no
C21 . C22 N2 . 122.2(4) yes
C21 . C22 O4 . 119.2(5) yes
N2 . C22 O4 . 118.7(4) yes
P3 . C23 C24 . 107.8(4) yes
P3 . C23 C25 . 113.1(4) yes
C24 . C23 C25 . 113.0(5) yes
P3 . C23 H231 . 107.8 no
C24 . C23 H231 . 106.9 no
C25 . C23 H231 . 107.8 no
C23 . C24 H241 . 110.7 no
C23 . C24 H242 . 109.9 no
H241 . C24 H242 . 109.5 no
C23 . C24 H243 . 107.8 no
H241 . C24 H243 . 109.5 no
H242 . C24 H243 . 109.5 no
C23 . C25 H251 . 111.0 no
C23 . C25 H252 . 108.8 no
H251 . C25 H252 . 109.5 no
C23 . C25 H253 . 108.6 no
H251 . C25 H253 . 109.5 no
H252 . C25 H253 . 109.5 no
P3 . C26 C27 . 109.8(4) yes
P3 . C26 C28 . 114.6(4) yes
C27 . C26 C28 . 111.8(5) yes
P3 . C26 H261 . 106.8 no
C27 . C26 H261 . 107.0 no
C28 . C26 H261 . 106.3 no
C26 . C27 H271 . 109.1 no
C26 . C27 H272 . 109.6 no
H271 . C27 H272 . 109.5 no
C26 . C27 H273 . 109.7 no
H271 . C27 H273 . 109.5 no
H272 . C27 H273 . 109.5 no
C26 . C28 H281 . 109.5 no
C26 . C28 H282 . 110.0 no
H281 . C28 H282 . 109.5 no
C26 . C28 H283 . 108.9 no
H281 . C28 H283 . 109.5 no
H282 . C28 H283 . 109.5 no
P4 . C29 C30 . 109.1(4) yes
P4 . C29 C31 . 115.3(4) yes
C30 . C29 C31 . 112.5(5) yes
P4 . C29 H291 . 106.4 no
C30 . C29 H291 . 106.6 no
C31 . C29 H291 . 106.4 no
C29 . C30 H301 . 110.3 no
C29 . C30 H302 . 108.8 no
H301 . C30 H302 . 109.5 no
C29 . C30 H303 . 109.2 no
H301 . C30 H303 . 109.5 no
H302 . C30 H303 . 109.5 no
C29 . C31 H311 . 110.4 no
C29 . C31 H312 . 109.2 no
H311 . C31 H312 . 109.5 no
C29 . C31 H313 . 108.8 no
H311 . C31 H313 . 109.5 no
H312 . C31 H313 . 109.5 no
P4 . C32 C33 . 108.7(4) yes
P4 . C32 C34 . 113.5(4) yes
C33 . C32 C34 . 110.4(5) yes
P4 . C32 H321 . 108.1 no
C33 . C32 H321 . 107.9 no
C34 . C32 H321 . 108.1 no
C32 . C33 H331 . 109.9 no
C32 . C33 H332 . 109.4 no
H331 . C33 H332 . 109.5 no
C32 . C33 H333 . 109.1 no
H331 . C33 H333 . 109.5 no
H332 . C33 H333 . 109.5 no
C32 . C34 H341 . 110.0 no
C32 . C34 H342 . 109.3 no
H341 . C34 H342 . 109.5 no
C32 . C34 H343 . 109.1 no
H341 . C34 H343 . 109.5 no
H342 . C34 H343 . 109.5 no
C36 2_666 C35 C40 2_666 106.6(14) yes
C36 2_666 C35 C36 . 115.6(13) yes
C40 2_666 C35 C36 . 9.0(14) yes
C36 2_666 C35 C40 . 5.0(12) yes
C40 2_666 C35 C40 . 111.6(15) yes
C36 . C35 C40 . 120.6(8) yes
C36 2_666 C35 C41 . 129(2) yes
C40 2_666 C35 C41 . 124(2) yes
C36 . C35 C41 . 114.9(16) yes
C40 . C35 C41 . 124.5(16) yes
C35 2_666 C36 C35 . 64.4(13) yes
C35 2_666 C36 C37 . 56.0(11) yes
C35 . C36 C37 . 120.4(16) yes
C35 2_666 C36 H361 . 175.5 no
C35 . C36 H361 . 120.2 no
C37 . C36 H361 . 119.5 no
C36 . C37 C38 . 119.7(16) yes
C36 . C37 H371 . 119.7 no
C38 . C37 H371 . 120.6 no
C37 . C38 C39 . 119.5(9) yes
C37 . C38 H381 . 120.7 no
C39 . C38 H381 . 119.8 no
C38 . C39 C40 . 121.0(16) yes
C38 . C39 H391 . 118.9 no
C40 . C39 H391 . 120.0 no
C35 2_666 C40 C39 . 50.4(10) yes
C35 2_666 C40 C35 . 68.4(15) yes
C39 . C40 C35 . 118.8(16) yes
C35 2_666 C40 H401 . 171.1 no
C39 . C40 H401 . 120.7 no
C35 . C40 H401 . 120.5 no
C35 . C41 H411 . 108.2 no
C35 . C41 H412 . 109.6 no
H411 . C41 H412 . 109.5 no
C35 . C41 H413 . 110.6 no
H411 . C41 H413 . 109.5 no
H412 . C41 H413 . 109.5 no

loop_
_geom_bond_atom_site_label_1
_geom_bond_atom_site_label_2
_geom_bond_site_symmetry_2
_geom_bond_distance
_geom_bond_publ_flag
Re1 P1 . 2.3534(12) yes
Re1 P2 . 2.3618(11) yes
Re1 Cl1 . 2.4291(11) yes
Re1 Cl2 . 2.4267(11) yes
Re1 N1 . 2.118(4) yes
Re1 N3 . 1.903(4) yes
Re2 P3 . 2.3589(11) yes
Re2 P4 . 2.3582(11) yes
Re2 Cl3 . 2.4139(10) yes
Re2 Cl4 . 2.4487(11) yes
Re2 N2 . 2.105(4) yes
Re2 N4 . 1.887(4) yes
P1 O1 . 1.681(4) yes
P1 C6 . 1.836(6) yes
P1 C9 . 1.840(6) yes
P2 O2 . 1.693(3) yes
P2 C12 . 1.833(5) yes
P2 C15 . 1.836(5) yes
P3 O3 . 1.695(4) yes
P3 C23 . 1.831(5) yes
P3 C26 . 1.838(5) yes
P4 O4 . 1.704(3) yes
P4 C29 . 1.832(5) yes
P4 C32 . 1.848(5) yes
O1 C1 . 1.341(6) yes
O2 C5 . 1.349(6) yes
O3 C18 . 1.334(6) yes
O4 C22 . 1.343(6) yes
N1 C1 . 1.352(6) yes
N1 C5 . 1.347(6) yes
N2 C18 . 1.361(6) yes
N2 C22 . 1.359(6) yes
N3 N4 . 1.164(5) yes
C1 C2 . 1.383(7) yes
C2 C3 . 1.371(8) yes
C2 H21 . 0.950 no
C3 C4 . 1.367(8) yes
C3 H31 . 0.950 no
C4 C5 . 1.372(7) yes
C4 H41 . 0.950 no
C6 C7 . 1.504(11) yes
C6 C8 . 1.512(8) yes
C6 H61 . 0.950 no
C7 H71 . 0.950 no
C7 H72 . 0.950 no
C7 H73 . 0.950 no
C8 H81 . 0.950 no
C8 H82 . 0.950 no
C8 H83 . 0.950 no
C9 C10 . 1.524(10) yes
C9 C11 . 1.510(10) yes
C9 H91 . 0.950 no
C10 H101 . 0.950 no
C10 H102 . 0.950 no
C10 H103 . 0.950 no
C11 H111 . 0.950 no
C11 H112 . 0.950 no
C11 H113 . 0.950 no
C12 C13 . 1.523(7) yes
C12 C14 . 1.527(7) yes
C12 H121 . 0.950 no
C13 H131 . 0.950 no
C13 H132 . 0.950 no
C13 H133 . 0.950 no
C14 H141 . 0.950 no
C14 H142 . 0.950 no
C14 H143 . 0.950 no
C15 C16 . 1.527(7) yes
C15 C17 . 1.522(8) yes
C15 H151 . 0.950 no
C16 H161 . 0.950 no
C16 H162 . 0.950 no
C16 H163 . 0.950 no
C17 H171 . 0.950 no
C17 H172 . 0.950 no
C17 H173 . 0.950 no
C18 C19 . 1.381(7) yes
C19 C20 . 1.367(8) yes
C19 H191 . 0.950 no
C20 C21 . 1.386(8) yes
C20 H201 . 0.950 no
C21 C22 . 1.387(7) yes
C21 H211 . 0.950 no
C23 C24 . 1.528(9) yes
C23 C25 . 1.535(7) yes
C23 H231 . 0.950 no
C24 H241 . 0.950 no
C24 H242 . 0.950 no
C24 H243 . 0.950 no
C25 H251 . 0.950 no
C25 H252 . 0.950 no
C25 H253 . 0.950 no
C26 C27 . 1.509(8) yes
C26 C28 . 1.503(8) yes
C26 H261 . 0.950 no
C27 H271 . 0.950 no
C27 H272 . 0.950 no
C27 H273 . 0.950 no
C28 H281 . 0.950 no
C28 H282 . 0.950 no
C28 H283 . 0.950 no
C29 C30 . 1.524(8) yes
C29 C31 . 1.523(7) yes
C29 H291 . 0.950 no
C30 H301 . 0.950 no
C30 H302 . 0.950 no
C30 H303 . 0.950 no
C31 H311 . 0.950 no
C31 H312 . 0.950 no
C31 H313 . 0.950 no
C32 C33 . 1.529(8) yes
C32 C34 . 1.523(7) yes
C32 H321 . 0.950 no
C33 H331 . 0.950 no
C33 H332 . 0.950 no
C33 H333 . 0.950 no
C34 H341 . 0.950 no
C34 H342 . 0.950 no
C34 H343 . 0.950 no
C35 C36 2_666 1.57(4) yes
C35 C40 2_666 1.43(4) yes
C35 C36 . 1.385(9) yes
C35 C40 . 1.387(9) yes
C35 C41 . 1.517(16) yes
C36 C37 . 1.390(9) yes
C36 H361 . 0.950 no
C37 C38 . 1.385(9) yes
C37 H371 . 0.950 no
C38 C39 . 1.396(9) yes
C38 H381 . 0.950 no
C39 C40 . 1.388(9) yes
C39 H391 . 0.950 no
C40 H401 . 0.950 no
C41 H411 . 0.950 no
C41 H412 . 0.950 no
C41 H413 . 0.950 no

loop_
_geom_torsion_atom_site_label_1
_geom_torsion_atom_site_label_2
_geom_torsion_atom_site_label_3
_geom_torsion_atom_site_label_4
_geom_torsion
_geom_torsion_publ_flag
Cl1 Re1 P1 O1 -82.84(15) no
Cl1 Re1 P1 C6 24.9(3) no
Cl1 Re1 P1 C9 164.6(3) no
Cl2 Re1 P1 O1 90.43(15) no
Cl2 Re1 P1 C6 -161.8(3) no
Cl2 Re1 P1 C9 -22.2(3) no
P2 Re1 P1 O1 1.5(2) no
P2 Re1 P1 C6 109.3(3) no
P2 Re1 P1 C9 -111.1(3) no
N1 Re1 P1 O1 4.39(18) no
N1 Re1 P1 C6 112.2(3) no
N1 Re1 P1 C9 -108.2(3) no
N3 Re1 P1 O1 -175.30(18) no
N3 Re1 P1 C6 -67.5(3) no
N3 Re1 P1 C9 72.1(3) no
Cl1 Re1 P2 O2 89.73(14) no
Cl1 Re1 P2 C12 -162.8(2) no
Cl1 Re1 P2 C15 -22.0(2) no
Cl2 Re1 P2 O2 -83.62(14) no
Cl2 Re1 P2 C12 23.9(2) no
Cl2 Re1 P2 C15 164.7(2) no
P1 Re1 P2 O2 6.3(2) no
P1 Re1 P2 C12 113.8(2) no
P1 Re1 P2 C15 -105.5(2) no
N1 Re1 P2 O2 3.42(17) no
N1 Re1 P2 C12 110.9(2) no
N1 Re1 P2 C15 -108.3(2) no
N3 Re1 P2 O2 -176.90(18) no
N3 Re1 P2 C12 -69.4(2) no
N3 Re1 P2 C15 71.4(2) no
Cl1 Re1 N1 C1 85.3(4) no
Cl1 Re1 N1 C5 -95.7(4) no
Cl2 Re1 N1 C1 -94.9(4) no
Cl2 Re1 N1 C5 84.1(4) no
P1 Re1 N1 C1 -1.7(4) no
P1 Re1 N1 C5 177.3(4) no
P2 Re1 N1 C1 177.2(4) no
P2 Re1 N1 C5 -3.8(4) no
Cl3 Re2 P3 O3 85.84(15) no
Cl3 Re2 P3 C23 -167.0(2) no
Cl3 Re2 P3 C26 -26.5(2) no
Cl4 Re2 P3 O3 178.08(15) no
Cl4 Re2 P3 C23 -74.8(2) no
Cl4 Re2 P3 C26 65.7(2) no
P4 Re2 P3 O3 6.0(2) no
P4 Re2 P3 C23 113.1(2) no
P4 Re2 P3 C26 -106.4(3) no
N2 Re2 P3 O3 0.64(18) no
N2 Re2 P3 C23 107.8(2) no
N2 Re2 P3 C26 -111.7(3) no
N4 Re2 P3 O3 -91.78(19) no
N4 Re2 P3 C23 15.4(2) no
N4 Re2 P3 C26 155.9(3) no
Cl3 Re2 P4 O4 -86.93(15) no
Cl3 Re2 P4 C29 165.8(2) no
Cl3 Re2 P4 C32 25.4(2) no
Cl4 Re2 P4 O4 -179.57(14) no
Cl4 Re2 P4 C29 73.1(2) no
Cl4 Re2 P4 C32 -67.2(2) no
P3 Re2 P4 O4 -7.5(2) no
P3 Re2 P4 C29 -114.8(2) no
P3 Re2 P4 C32 104.8(3) no
N2 Re2 P4 O4 -2.14(18) no
N2 Re2 P4 C29 -109.5(2) no
N2 Re2 P4 C32 110.2(3) no
N4 Re2 P4 O4 90.52(18) no
N4 Re2 P4 C29 -16.8(2) no
N4 Re2 P4 C32 -157.2(3) no
Cl3 Re2 N2 C18 -86.9(4) no
Cl3 Re2 N2 C22 90.5(4) no
P3 Re2 N2 C18 1.0(4) no
P3 Re2 N2 C22 178.4(4) no
P4 Re2 N2 C18 -177.1(4) no
P4 Re2 N2 C22 0.3(4) no
N4 Re2 N2 C18 92.6(4) no
N4 Re2 N2 C22 -90.0(4) no
Re1 P1 O1 C1 -7.9(4) no
C6 P1 O1 C1 -130.1(5) no
C9 P1 O1 C1 121.7(4) no
Re1 P1 C6 C7 78.5(6) no
Re1 P1 C6 C8 -152.0(5) no
O1 P1 C6 C7 -172.8(5) no
O1 P1 C6 C8 -43.3(6) no
C9 P1 C6 C7 -68.1(6) no
C9 P1 C6 C8 61.4(6) no
Re1 P1 C9 C10 -46.3(5) no
Re1 P1 C9 C11 79.3(5) no
O1 P1 C9 C10 -158.9(4) no
O1 P1 C9 C11 -33.3(5) no
C6 P1 C9 C10 97.7(5) no
C6 P1 C9 C11 -136.8(5) no
Re1 P2 O2 C5 -3.7(4) no
C12 P2 O2 C5 -129.4(4) no
C15 P2 O2 C5 124.2(4) no
Re1 P2 C12 C13 88.9(4) no
Re1 P2 C12 C14 -145.3(3) no
O2 P2 C12 C13 -162.4(3) no
O2 P2 C12 C14 -36.6(4) no
C15 P2 C12 C13 -58.2(4) no
C15 P2 C12 C14 67.6(4) no
Re1 P2 C15 C16 -49.1(4) no
Re1 P2 C15 C17 76.3(4) no
O2 P2 C15 C16 -160.5(4) no
O2 P2 C15 C17 -35.1(4) no
C12 P2 C15 C16 97.6(4) no
C12 P2 C15 C17 -137.1(4) no
Re2 P3 O3 C18 -2.4(4) no
C23 P3 O3 C18 -125.7(4) no
C26 P3 O3 C18 128.1(4) no
Re2 P3 C23 C24 83.0(4) no
Re2 P3 C23 C25 -151.3(4) no
O3 P3 C23 C24 -169.5(4) no
O3 P3 C23 C25 -43.8(5) no
C26 P3 C23 C24 -65.2(5) no
C26 P3 C23 C25 60.6(5) no
Re2 P3 C26 C27 -46.0(5) no
Re2 P3 C26 C28 80.9(5) no
O3 P3 C26 C27 -157.7(4) no
O3 P3 C26 C28 -30.8(5) no
C23 P3 C26 C27 99.6(4) no
C23 P3 C26 C28 -133.5(5) no
Re2 P4 O4 C22 4.4(4) no
C29 P4 O4 C22 126.9(4) no
C32 P4 O4 C22 -125.2(4) no
Re2 P4 C29 C30 -79.0(4) no
Re2 P4 C29 C31 153.3(4) no
O4 P4 C29 C30 173.2(4) no
O4 P4 C29 C31 45.4(4) no
C32 P4 C29 C30 68.3(5) no
C32 P4 C29 C31 -59.4(5) no
Re2 P4 C32 C33 47.3(5) no
Re2 P4 C32 C34 -76.0(4) no
O4 P4 C32 C33 159.1(4) no
O4 P4 C32 C34 35.8(4) no
C29 P4 C32 C33 -97.5(4) no
C29 P4 C32 C34 139.2(4) no
P1 O1 C1 N1 7.7(7) no
P1 O1 C1 C2 -173.3(4) no
P2 O2 C5 N1 1.2(6) no
P2 O2 C5 C4 -178.1(4) no
P3 O3 C18 N2 3.6(7) no
P3 O3 C18 C19 -175.9(4) no
P4 O4 C22 N2 -4.9(6) no
P4 O4 C22 C21 174.9(4) no
Re1 N1 C1 O1 -2.7(7) no
Re1 N1 C1 C2 178.2(4) no
C5 N1 C1 O1 178.2(5) no
C5 N1 C1 C2 -0.8(8) no
Re1 N1 C5 O2 2.7(6) no
Re1 N1 C5 C4 -178.0(4) no
C1 N1 C5 O2 -178.3(5) no
C1 N1 C5 C4 1.0(8) no
Re2 N2 C18 O3 -2.8(6) no
Re2 N2 C18 C19 176.7(4) no
C22 N2 C18 O3 179.7(5) no
C22 N2 C18 C19 -0.8(8) no
Re2 N2 C22 O4 2.5(6) no
Re2 N2 C22 C21 -177.3(4) no
C18 N2 C22 O4 179.9(5) no
C18 N2 C22 C21 0.2(8) no
O1 C1 C2 C3 -179.6(5) no
N1 C1 C2 C3 -0.5(9) no
C1 C2 C3 C4 1.7(9) no
C2 C3 C4 C5 -1.5(9) no
C3 C4 C5 O2 179.4(5) no
C3 C4 C5 N1 0.1(9) no
O3 C18 C19 C20 -179.9(5) no
N2 C18 C19 C20 0.6(8) no
C18 C19 C20 C21 0.2(8) no
C19 C20 C21 C22 -0.8(8) no
C20 C21 C22 O4 -179.2(5) no
C20 C21 C22 N2 0.6(8) no
C40 C35 C36 C37 0(3) no
C41 C35 C36 C37 -178.8(17) no
C36 C35 C40 C39 2(3) no
C41 C35 C40 C39 -179.8(17) no
C35 C36 C37 C38 -1(3) no
C36 C37 C38 C39 0(2) no
C37 C38 C39 C40 1(2) no
C38 C39 C40 C35 -2(3) no
